data_4515958
loop_
_publ_author_name
'Yan, Xiao-Sheng'
'Luo, Huan'
'Zou, Kun-Shan'
'Cao, Jin-Lian'
'Li, Zhao'
'Jiang, Yun-Bao'

_publ_section_title
;
 Short Azapeptides of Folded Structures in Aqueous Solutions.
;
_journal_issue 5
_journal_name_full 'ACS omega'
_journal_page_first 4786
_journal_page_last 4790
_journal_paper_doi 10.1021/acsomega.8b00041
_journal_volume 3
_journal_year 2018
_chemical_absolute_configuration rmad
_chemical_formula_moiety 'C12 H16 N4 O2 S'
_chemical_formula_sum 'C12 H16 N4 O2 S'
_chemical_formula_weight 280.35
_space_group_IT_number 19
_space_group_name_Hall 'P 2ac 2ab'
_space_group_name_H-M_alt 'P 21 21 21'
_symmetry_cell_setting orthorhombic
_symmetry_space_group_name_H-M 'P 21 21 21'
_atom_sites_solution_hydrogens geom
_atom_sites_solution_primary direct
_atom_sites_solution_secondary difmap
_audit_creation_method SHELXL-97
_cell_angle_alpha 90.00
_cell_angle_beta 90.00
_cell_angle_gamma 90.00
_cell_formula_units_Z 4
_cell_length_a 7.6610(5)
_cell_length_b 7.8138(4)
_cell_length_c 23.4172(19)
_cell_measurement_reflns_used 1063
_cell_measurement_temperature 173.00(14)
_cell_measurement_theta_max 62.2120
_cell_measurement_theta_min 6.0820
_cell_volume 1401.79(16)
_computing_structure_refinement 'SHELXL-97 (Sheldrick, 1997)'
_computing_structure_solution 'SHELXS-97 (Sheldrick, 1990)'
_diffrn_ambient_temperature 173.00(14)
_diffrn_measured_fraction_theta_full 0.991
_diffrn_measured_fraction_theta_max 0.992
_diffrn_measurement_device_type 'multiwire proportional'
_diffrn_measurement_method 'phi and omega scans'
_diffrn_radiation_monochromator graphite
_diffrn_radiation_source 'fine-focus sealed tube'
_diffrn_radiation_type CuK\a
_diffrn_radiation_wavelength 1.54178
_diffrn_reflns_av_R_equivalents 0.0505
_diffrn_reflns_av_sigmaI/netI 0.0712
_diffrn_reflns_limit_h_max 8
_diffrn_reflns_limit_h_min -6
_diffrn_reflns_limit_k_max 8
_diffrn_reflns_limit_k_min -8
_diffrn_reflns_limit_l_max 23
_diffrn_reflns_limit_l_min -26
_diffrn_reflns_number 2784
_diffrn_reflns_theta_full 62.06
_diffrn_reflns_theta_max 62.06
_diffrn_reflns_theta_min 5.97
_exptl_absorpt_coefficient_mu 2.100
_exptl_absorpt_correction_T_max 1.00000
_exptl_absorpt_correction_T_min 0.43955
_exptl_absorpt_correction_type multi-scan
_exptl_absorpt_process_details
;
CrysAlisPro, Agilent Technologies,
Version 1.171.36.24 (release 03-12-2012 CrysAlis171 .NET)
(compiled Dec  3 2012,18:21:49)
Empirical absorption correction using spherical harmonics,
 implemented in SCALE3 ABSPACK scaling algorithm.
;
_exptl_crystal_colour colourless
_exptl_crystal_density_diffrn 1.328
_exptl_crystal_density_method 'not measured'
_exptl_crystal_description block
_exptl_crystal_F_000 592
_exptl_crystal_size_max 0.33
_exptl_crystal_size_mid 0.28
_exptl_crystal_size_min 0.15
_refine_diff_density_max 0.583
_refine_diff_density_min -0.378
_refine_diff_density_rms 0.090
_refine_ls_abs_structure_details 'Flack H D (1983), Acta Cryst. A39, 876-881'
_refine_ls_abs_structure_Flack -0.08(6)
_refine_ls_extinction_method none
_refine_ls_goodness_of_fit_ref 1.113
_refine_ls_hydrogen_treatment mixed
_refine_ls_matrix_type full
_refine_ls_number_parameters 172
_refine_ls_number_reflns 1867
_refine_ls_number_restraints 0
_refine_ls_restrained_S_all 1.113
_refine_ls_R_factor_all 0.0810
_refine_ls_R_factor_gt 0.0769
_refine_ls_shift/su_max 0.000
_refine_ls_shift/su_mean 0.000
_refine_ls_structure_factor_coef Fsqd
_refine_ls_weighting_details 'calc w=1/[\s^2^(Fo^2^)+(0.1408P)^2^+0.2147P] where P=(Fo^2^+2Fc^2^)/3'
_refine_ls_weighting_scheme calc
_refine_ls_wR_factor_gt 0.2093
_refine_ls_wR_factor_ref 0.2168
_reflns_number_gt 1703
_reflns_number_total 1867
_reflns_threshold_expression >2sigma(I)
_cod_data_source_file ao8b00041_si_002.cif
_cod_data_source_block p
_cod_database_code 4515958

loop_
_symmetry_equiv_pos_as_xyz
'x, y, z'
'-x+1/2, -y, z+1/2'
'-x, y+1/2, -z+1/2'
'x+1/2, -y+1/2, -z'

loop_
_atom_site_label
_atom_site_type_symbol
_atom_site_fract_x
_atom_site_fract_y
_atom_site_fract_z
_atom_site_U_iso_or_equiv
_atom_site_adp_type
_atom_site_occupancy
_atom_site_symmetry_multiplicity
_atom_site_calc_flag
_atom_site_refinement_flags
C1 C 0.4909(9) 0.0504(7) 0.1295(3) 0.0420(13) Uani 1 1 d .
H1 H 0.5288 -0.0010 0.0959 0.050 Uiso 1 1 calc R
C2 C 0.6105(8) 0.1130(8) 0.1681(3) 0.0492(16) Uani 1 1 d .
H2 H 0.7292 0.1029 0.1605 0.059 Uiso 1 1 calc R
C3 C 0.5567(9) 0.1900(9) 0.2179(3) 0.0489(15) Uani 1 1 d .
H3 H 0.6384 0.2303 0.2440 0.059 Uiso 1 1 calc R
C4 C 0.3812(9) 0.2069(9) 0.2287(3) 0.0470(15) Uani 1 1 d .
H4 H 0.3440 0.2619 0.2618 0.056 Uiso 1 1 calc R
C5 C 0.2599(8) 0.1428(8) 0.1908(3) 0.0446(14) Uani 1 1 d .
H5 H 0.1415 0.1525 0.1988 0.053 Uiso 1 1 calc R
C6 C 0.3130(7) 0.0644(7) 0.1409(2) 0.0374(13) Uani 1 1 d .
C7 C 0.0485(7) -0.0857(6) 0.1069(3) 0.0365(12) Uani 1 1 d .
C8 C 0.0705(7) -0.0933(7) -0.0279(2) 0.0350(12) Uani 1 1 d .
C9 C 0.0985(7) 0.0068(7) -0.0828(2) 0.0376(13) Uani 1 1 d .
H9 H 0.0529 0.1231 -0.0781 0.045 Uiso 1 1 calc R
C10 C 0.0055(8) -0.0803(7) -0.1321(2) 0.0430(13) Uani 1 1 d .
H10A H -0.1175 -0.0844 -0.1244 0.064 Uiso 1 1 calc R
H10B H 0.0495 -0.1946 -0.1365 0.064 Uiso 1 1 calc R
H10C H 0.0258 -0.0169 -0.1666 0.064 Uiso 1 1 calc R
C11 C 0.3920(7) 0.0912(7) -0.0572(3) 0.0360(13) Uani 1 1 d .
C12 C 0.5838(7) 0.0716(8) -0.0693(3) 0.0445(14) Uani 1 1 d .
H12A H 0.5993 0.0071 -0.1038 0.067 Uiso 1 1 calc R
H12B H 0.6386 0.0124 -0.0382 0.067 Uiso 1 1 calc R
H12C H 0.6359 0.1826 -0.0736 0.067 Uiso 1 1 calc R
N1 N 0.1925(6) 0.0092(6) 0.0988(2) 0.0373(11) Uani 1 1 d .
H1A H 0.2141 0.0397 0.0642 0.045 Uiso 1 1 calc R
N2 N -0.0636(6) -0.0918(6) 0.0634(2) 0.0395(11) Uani 1 1 d .
H2A H -0.1608 -0.1454 0.0678 0.047 Uiso 1 1 calc R
N3 N -0.0284(6) -0.0146(5) 0.01158(19) 0.0349(10) Uani 1 1 d .
H3A H -0.0703 0.0852 0.0045 0.042 Uiso 1 1 calc R
N4 N 0.2843(6) 0.0140(6) -0.0937(2) 0.0363(11) Uani 1 1 d .
H4A H 0.3258 -0.0322 -0.1241 0.044 Uiso 1 1 calc R
O1 O 0.1328(5) -0.2372(5) -0.02053(18) 0.0446(10) Uani 1 1 d .
O2 O 0.3381(5) 0.1689(5) -0.01529(18) 0.0435(10) Uani 1 1 d .
S1 S 0.00475(18) -0.19549(17) 0.16771(6) 0.0429(5) Uani 1 1 d .

loop_
_atom_site_aniso_label
_atom_site_aniso_U_11
_atom_site_aniso_U_22
_atom_site_aniso_U_33
_atom_site_aniso_U_23
_atom_site_aniso_U_13
_atom_site_aniso_U_12
C1 0.039(3) 0.029(3) 0.057(3) -0.003(2) 0.002(3) -0.004(3)
C2 0.030(3) 0.044(3) 0.073(4) 0.012(3) -0.005(3) -0.005(3)
C3 0.052(3) 0.041(3) 0.054(3) 0.007(3) -0.014(3) -0.007(3)
C4 0.060(4) 0.039(3) 0.043(3) 0.002(3) -0.004(3) 0.000(3)
C5 0.042(3) 0.038(3) 0.054(3) 0.007(3) -0.003(3) -0.005(3)
C6 0.038(3) 0.026(3) 0.049(3) 0.007(2) -0.004(3) -0.001(2)
C7 0.027(2) 0.022(2) 0.061(3) -0.006(2) 0.002(3) -0.001(2)
C8 0.029(2) 0.031(3) 0.046(3) 0.000(2) -0.001(2) -0.001(3)
C9 0.033(3) 0.029(3) 0.051(3) 0.002(2) -0.002(2) 0.008(2)
C10 0.039(3) 0.038(3) 0.052(3) 0.002(2) 0.002(3) 0.003(3)
C11 0.034(3) 0.026(3) 0.048(3) 0.007(3) 0.002(2) -0.001(2)
C12 0.036(3) 0.031(3) 0.066(4) -0.001(3) 0.002(3) -0.006(2)
N1 0.035(2) 0.032(2) 0.044(3) 0.001(2) 0.002(2) -0.005(2)
N2 0.030(2) 0.031(2) 0.057(3) -0.001(2) 0.004(2) -0.002(2)
N3 0.032(2) 0.026(2) 0.047(3) 0.0024(18) 0.001(2) -0.001(2)
N4 0.035(2) 0.028(2) 0.046(2) -0.0043(19) 0.003(2) 0.002(2)
O1 0.045(2) 0.029(2) 0.060(2) 0.0062(17) 0.002(2) 0.0133(18)
O2 0.039(2) 0.034(2) 0.057(2) -0.0069(19) 0.0034(19) -0.0058(19)
S1 0.0434(8) 0.0356(8) 0.0497(9) 0.0025(5) 0.0018(6) -0.0090(7)

loop_
_atom_type_symbol
_atom_type_description
_atom_type_scat_dispersion_real
_atom_type_scat_dispersion_imag
_atom_type_scat_source
C C 0.0181 0.0091 'International Tables Vol C Tables 4.2.6.8 and 6.1.1.4'
H H 0.0000 0.0000 'International Tables Vol C Tables 4.2.6.8 and 6.1.1.4'
N N 0.0311 0.0180 'International Tables Vol C Tables 4.2.6.8 and 6.1.1.4'
O O 0.0492 0.0322 'International Tables Vol C Tables 4.2.6.8 and 6.1.1.4'
S S 0.3331 0.5567 'International Tables Vol C Tables 4.2.6.8 and 6.1.1.4'

loop_
_geom_angle_atom_site_label_1
_geom_angle_atom_site_label_2
_geom_angle_atom_site_label_3
_geom_angle
C2 C1 C6 119.8(6)
C3 C2 C1 120.9(6)
C2 C3 C4 119.4(6)
C3 C4 C5 120.3(6)
C4 C5 C6 120.5(6)
C5 C6 C1 119.0(6)
C5 C6 N1 122.1(5)
C1 C6 N1 118.7(5)
N2 C7 N1 116.1(5)
N2 C7 S1 119.7(4)
N1 C7 S1 124.1(4)
O1 C8 N3 122.6(5)
O1 C8 C9 122.2(5)
N3 C8 C9 115.2(5)
N4 C9 C10 110.2(5)
N4 C9 C8 107.9(4)
C10 C9 C8 110.3(5)
O2 C11 N4 121.9(5)
O2 C11 C12 122.1(6)
N4 C11 C12 115.9(5)
C7 N1 C6 127.2(5)
C7 N2 N3 122.0(4)
C8 N3 N2 121.0(4)
C11 N4 C9 120.9(5)

loop_
_geom_bond_atom_site_label_1
_geom_bond_atom_site_label_2
_geom_bond_distance
C1 C2 1.378(9)
C1 C6 1.393(9)
C2 C3 1.375(10)
C3 C4 1.375(10)
C4 C5 1.380(9)
C5 C6 1.380(9)
C6 N1 1.418(7)
C7 N2 1.333(8)
C7 N1 1.343(7)
C7 S1 1.695(6)
C8 O1 1.234(7)
C8 N3 1.344(7)
C8 C9 1.519(8)
C9 N4 1.447(7)
C9 C10 1.518(8)
C11 O2 1.225(7)
C11 N4 1.332(8)
C11 C12 1.504(8)
N2 N3 1.383(7)
